data_4026640
loop_
_publ_author_name
'Felipe Reviriego'
'Pilar Navarro'
'Vicente J. Ar\'an'
'Maria Luisa Jimeno'
'Enrique Garc\'ia-Espa\~na'
'Julio Latorre'
'Maria J. R. Yunta'

_publ_section_title
;
 Hydrogen-Bond-Mediated Self-Assembly of 26-Membered Diaza Tetraester
 Crowns of 3,5-Disubstituted 1H-Pyrazole. Dimerization Study in the Solid
 State and in CDCl3 Solution
;
_journal_name_full 'Journal of Organic Chemistry'
_journal_page_first 8223
_journal_page_last 8231
_journal_paper_doi 10.1021/jo2012835
_journal_volume 76
_journal_year 2011
_chemical_formula_sum 'C26 H37 N6 O8.5'
_chemical_formula_weight 569.62
_chemical_name_systematic
;
 ?
;
_space_group_IT_number 15
_symmetry_cell_setting monoclinic
_symmetry_space_group_name_Hall '-C 2yc'
_symmetry_space_group_name_H-M 'C 1 2/c 1'
_atom_sites_solution_hydrogens geom
_atom_sites_solution_primary direct
_atom_sites_solution_secondary difmap
_audit_creation_method SHELXL-97
_cell_angle_alpha 90.00
_cell_angle_beta 119.4050(10)
_cell_angle_gamma 90.00
_cell_formula_units_Z 8
_cell_length_a 15.8510(3)
_cell_length_b 31.3650(10)
_cell_length_c 13.6220(4)
_cell_measurement_temperature 293(2)
_cell_volume 5899.9(3)
_computing_structure_refinement 'SHELXL-97 (Sheldrick, 1997)'
_diffrn_ambient_temperature 293(2)
_diffrn_measured_fraction_theta_full 0.989
_diffrn_measured_fraction_theta_max 0.989
_diffrn_radiation_monochromator graphite
_diffrn_radiation_source 'fine-focus sealed tube'
_diffrn_radiation_type MoK\a
_diffrn_radiation_wavelength 0.71073
_diffrn_reflns_av_R_equivalents 0.0233
_diffrn_reflns_av_sigmaI/netI 0.0387
_diffrn_reflns_limit_h_max 20
_diffrn_reflns_limit_h_min -20
_diffrn_reflns_limit_k_max 40
_diffrn_reflns_limit_k_min -37
_diffrn_reflns_limit_l_max 17
_diffrn_reflns_limit_l_min -17
_diffrn_reflns_number 11478
_diffrn_reflns_theta_full 27.12
_diffrn_reflns_theta_max 27.12
_diffrn_reflns_theta_min 1.30
_exptl_absorpt_coefficient_mu 0.097
_exptl_absorpt_correction_type none
_exptl_crystal_density_diffrn 1.283
_exptl_crystal_F_000 2424
_exptl_crystal_size_max 0.2
_exptl_crystal_size_mid 0.12
_exptl_crystal_size_min 0.1
_refine_diff_density_max 0.905
_refine_diff_density_min -0.330
_refine_diff_density_rms 0.113
_refine_ls_extinction_method none
_refine_ls_goodness_of_fit_ref 1.070
_refine_ls_hydrogen_treatment mixed
_refine_ls_matrix_type full
_refine_ls_number_parameters 366
_refine_ls_number_reflns 6471
_refine_ls_number_restraints 1
_refine_ls_restrained_S_all 1.070
_refine_ls_R_factor_all 0.0972
_refine_ls_R_factor_gt 0.0569
_refine_ls_shift/su_max 0.010
_refine_ls_shift/su_mean 0.002
_refine_ls_structure_factor_coef Fsqd
_refine_ls_weighting_details 'calc w=1/[\s^2^(Fo^2^)+(0.1168P)^2^+2.7736P] where P=(Fo^2^+2Fc^2^)/3'
_refine_ls_weighting_scheme calc
_refine_ls_wR_factor_gt 0.1680
_refine_ls_wR_factor_ref 0.2075
_reflns_number_gt 4320
_reflns_number_total 6471
_reflns_threshold_expression >2sigma(I)
_cod_data_source_file jo2012835_si_001.cif
_cod_data_source_block pzl
_cod_original_sg_symbol_H-M 'C 2/c'
_cod_original_formula_sum 'C26 H37 N6 O8.50'
_cod_database_code 4026640

loop_
_symmetry_equiv_pos_as_xyz
'x, y, z'
'-x, y, -z+1/2'
'x+1/2, y+1/2, z'
'-x+1/2, y+1/2, -z+1/2'
'-x, -y, -z'
'x, -y, z-1/2'
'-x+1/2, -y+1/2, -z'
'x+1/2, -y+1/2, z-1/2'

loop_
_atom_site_label
_atom_site_type_symbol
_atom_site_fract_x
_atom_site_fract_y
_atom_site_fract_z
_atom_site_U_iso_or_equiv
_atom_site_adp_type
_atom_site_occupancy
_atom_site_symmetry_multiplicity
_atom_site_calc_flag
_atom_site_refinement_flags
_atom_site_disorder_assembly
_atom_site_disorder_group
O1A O 0.15071(11) 0.36793(6) 0.11330(14) 0.0563(5) Uani 1 1 d . . .
O1B O -0.06777(12) 0.10951(6) 0.34995(14) 0.0540(5) Uani 1 1 d . . .
O2A O 0.21428(10) 0.32873(5) 0.02651(12) 0.0417(4) Uani 1 1 d . . .
O2B O 0.05521(11) 0.06982(6) 0.47933(13) 0.0495(4) Uani 1 1 d . . .
O3A O 0.53781(14) 0.25129(6) 0.40544(16) 0.0663(5) Uani 1 1 d . . .
O3B O -0.12092(17) -0.00633(6) 0.72022(16) 0.0700(6) Uani 1 1 d . . .
O4A O 0.58252(12) 0.30390(6) 0.53225(14) 0.0543(5) Uani 1 1 d . . .
O4B O -0.22348(14) 0.04550(6) 0.70578(16) 0.0594(5) Uani 1 1 d . . .
O100 O 0.0000 0.1809(2) 0.2500 0.193(3) Uani 1 2 d SD . .
H100 H 0.025(6) 0.168(2) 0.216(7) 0.231 Uiso 1 1 d D . .
N1A N 0.33363(13) 0.36024(7) 0.31486(15) 0.0465(5) Uani 1 1 d . . .
H1A H 0.3016 0.3817 0.3186 0.056 Uiso 1 1 calc R . .
N1B N -0.16377(14) 0.09781(7) 0.47707(17) 0.0480(5) Uani 1 1 d . . .
H1B H -0.1876 0.1186 0.4302 0.058 Uiso 1 1 calc R . .
N2A N 0.41472(13) 0.34581(7) 0.40215(15) 0.0465(5) Uani 1 1 d . . .
N2B N -0.20083(14) 0.08419(7) 0.54036(17) 0.0512(5) Uani 1 1 d . . .
N3A N 0.21848(13) 0.33762(7) -0.19069(15) 0.0429(5) Uani 1 1 d . . .
N3B N 0.26978(14) 0.08187(8) 0.61964(16) 0.0533(6) Uani 1 1 d . . .
C3A C 0.30685(15) 0.33755(8) 0.21960(18) 0.0399(5) Uani 1 1 d . . .
C3B C -0.08443(16) 0.07549(8) 0.49401(19) 0.0439(5) Uani 1 1 d . . .
C4A C 0.37475(16) 0.30595(8) 0.24647(19) 0.0430(5) Uani 1 1 d . . .
H4A H 0.3769 0.2851 0.1993 0.052 Uiso 1 1 calc R . .
C4B C -0.06945(18) 0.04512(8) 0.5734(2) 0.0486(6) Uani 1 1 d . . .
H4B H -0.0208 0.0247 0.6032 0.058 Uiso 1 1 calc R . .
C5A C 0.43981(15) 0.31232(7) 0.36067(18) 0.0409(5) Uani 1 1 d . . .
C5B C -0.14369(17) 0.05172(8) 0.59970(19) 0.0468(6) Uani 1 1 d . . .
C6A C 0.21601(16) 0.34717(8) 0.11620(18) 0.0418(5) Uani 1 1 d . . .
C6B C -0.03359(16) 0.08716(8) 0.43205(19) 0.0443(6) Uani 1 1 d . . .
C7A C 0.13021(15) 0.33900(8) -0.08040(17) 0.0412(5) Uani 1 1 d . . .
H7A H 0.1248 0.3696 -0.0918 0.049 Uiso 1 1 calc R . .
H7B H 0.0718 0.3287 -0.0822 0.049 Uiso 1 1 calc R . .
C7B C 0.11512(17) 0.08436(10) 0.4322(2) 0.0540(7) Uani 1 1 d . . .
H7C H 0.1195 0.1152 0.4347 0.065 Uiso 1 1 calc R . .
H7D H 0.0875 0.0753 0.3544 0.065 Uiso 1 1 calc R . .
C8A C 0.14355(16) 0.31762(9) -0.17067(19) 0.0461(6) Uani 1 1 d . . .
H8A H 0.1609 0.2880 -0.1498 0.055 Uiso 1 1 calc R . .
H8B H 0.0823 0.3180 -0.2405 0.055 Uiso 1 1 calc R . .
C8B C 0.21450(18) 0.06482(10) 0.5029(2) 0.0567(7) Uani 1 1 d . . .
H8C H 0.2071 0.0343 0.5069 0.068 Uiso 1 1 calc R . .
H8D H 0.2521 0.0695 0.4652 0.068 Uiso 1 1 calc R . .
C9A C 0.27407(17) 0.30463(9) -0.2114(2) 0.0543(7) Uani 1 1 d . . .
H9A H 0.3141 0.3184 -0.2377 0.065 Uiso 1 1 calc R . .
H9B H 0.2290 0.2861 -0.2713 0.065 Uiso 1 1 calc R . .
C9B C 0.3162(2) 0.04705(11) 0.7004(2) 0.0663(8) Uani 1 1 d . . .
H9C H 0.3652 0.0589 0.7714 0.080 Uiso 1 1 calc R . .
H9D H 0.3486 0.0284 0.6725 0.080 Uiso 1 1 calc R . .
C10A C 0.52389(16) 0.28575(8) 0.4330(2) 0.0449(6) Uani 1 1 d . . .
C10B C -0.16052(19) 0.02695(8) 0.6806(2) 0.0503(6) Uani 1 1 d . . .
C11A C 0.66221(18) 0.27779(9) 0.6107(2) 0.0609(7) Uani 1 1 d . . .
H11A H 0.6987 0.2674 0.5756 0.073 Uiso 1 1 calc R . .
H11B H 0.6381 0.2535 0.6334 0.073 Uiso 1 1 calc R . .
C11B C -0.2470(2) 0.02125(10) 0.7793(2) 0.0674(8) Uani 1 1 d . . .
H11C H -0.1888 0.0154 0.8501 0.081 Uiso 1 1 calc R . .
H11D H -0.2763 -0.0057 0.7444 0.081 Uiso 1 1 calc R . .
C12A C 0.17370(17) 0.36570(9) -0.2910(2) 0.0506(6) Uani 1 1 d . . .
H12A H 0.1351 0.3481 -0.3567 0.061 Uiso 1 1 calc R . .
H12B H 0.2251 0.3782 -0.3007 0.061 Uiso 1 1 calc R . .
C12B C 0.3440(2) 0.11332(12) 0.6310(3) 0.0732(9) Uani 1 1 d . . .
H12C H 0.3887 0.0994 0.6119 0.088 Uiso 1 1 calc R . .
H12D H 0.3806 0.1220 0.7093 0.088 Uiso 1 1 calc R . .
C13A C 0.11026(17) 0.40139(9) -0.2893(2) 0.0508(6) Uani 1 1 d . . .
H13A H 0.1495 0.4210 -0.2287 0.061 Uiso 1 1 calc R . .
H13B H 0.0612 0.3896 -0.2743 0.061 Uiso 1 1 calc R . .
C13B C 0.3047(3) 0.15278(13) 0.5589(3) 0.0905(11) Uani 1 1 d . A .
H13C H 0.2534 0.1650 0.5693 0.109 Uiso 1 1 calc R . .
H13D H 0.2777 0.1452 0.4801 0.109 Uiso 1 1 calc R . .
C14A C 0.0611(2) 0.42576(10) -0.4002(2) 0.0623(7) Uani 1 1 d . . .
H14A H 0.1101 0.4404 -0.4104 0.075 Uiso 1 1 calc R . .
H14B H 0.0289 0.4056 -0.4616 0.075 Uiso 1 1 calc R . .
C14B C 0.3872(4) 0.1861(2) 0.5923(5) 0.1405(19) Uiso 1 1 d . . .
C15A C -0.0126(2) 0.45810(11) -0.4063(3) 0.0762(9) Uani 1 1 d . . .
H15A H -0.0624 0.4437 -0.3982 0.114 Uiso 1 1 calc R . .
H15B H -0.0410 0.4724 -0.4777 0.114 Uiso 1 1 calc R . .
H15C H 0.0189 0.4786 -0.3468 0.114 Uiso 1 1 calc R . .
C15B C 0.3730(7) 0.2260(4) 0.5525(9) 0.123(3) Uiso 0.50 1 d P A 1
H15D H 0.3478 0.2253 0.4724 0.185 Uiso 0.50 1 calc PR A 1
H15E H 0.4334 0.2411 0.5875 0.185 Uiso 0.50 1 calc PR A 1
H15F H 0.3276 0.2401 0.5688 0.185 Uiso 0.50 1 calc PR A 1
C16B C 0.3638(8) 0.2172(4) 0.6628(9) 0.139(4) Uiso 0.50 1 d P A 2
H16A H 0.3991 0.2432 0.6735 0.209 Uiso 0.50 1 calc PR A 2
H16B H 0.3822 0.2046 0.7348 0.209 Uiso 0.50 1 calc PR A 2
H16C H 0.2956 0.2231 0.6243 0.209 Uiso 0.50 1 calc PR A 2

loop_
_atom_site_aniso_label
_atom_site_aniso_U_11
_atom_site_aniso_U_22
_atom_site_aniso_U_33
_atom_site_aniso_U_23
_atom_site_aniso_U_13
_atom_site_aniso_U_12
O1A 0.0424(9) 0.0806(14) 0.0433(9) -0.0042(9) 0.0189(7) 0.0128(9)
O1B 0.0510(9) 0.0653(12) 0.0420(9) 0.0046(9) 0.0199(8) 0.0076(8)
O2A 0.0375(8) 0.0506(10) 0.0310(7) -0.0047(7) 0.0123(6) -0.0003(7)
O2B 0.0472(9) 0.0570(11) 0.0452(9) -0.0002(8) 0.0234(7) 0.0110(8)
O3A 0.0670(12) 0.0506(12) 0.0673(12) -0.0027(9) 0.0222(10) 0.0174(9)
O3B 0.1055(16) 0.0447(12) 0.0574(11) 0.0068(9) 0.0381(11) 0.0072(11)
O4A 0.0434(9) 0.0501(11) 0.0485(10) 0.0037(8) 0.0065(8) 0.0098(7)
O4B 0.0723(12) 0.0545(12) 0.0593(11) 0.0073(9) 0.0385(10) -0.0062(9)
O100 0.259(8) 0.099(4) 0.313(10) 0.000 0.211(8) 0.000
N1A 0.0435(10) 0.0546(13) 0.0350(10) -0.0048(9) 0.0142(8) 0.0137(9)
N1B 0.0472(10) 0.0514(13) 0.0453(11) 0.0112(9) 0.0228(9) 0.0092(9)
N2A 0.0416(10) 0.0535(13) 0.0357(10) -0.0037(9) 0.0121(8) 0.0101(9)
N2B 0.0496(11) 0.0546(13) 0.0502(11) 0.0095(10) 0.0251(9) 0.0057(10)
N3A 0.0386(9) 0.0538(13) 0.0345(9) -0.0057(9) 0.0165(8) -0.0061(8)
N3B 0.0481(11) 0.0718(15) 0.0421(11) -0.0074(10) 0.0236(9) 0.0116(10)
C3A 0.0393(11) 0.0455(13) 0.0343(11) -0.0043(10) 0.0177(9) 0.0007(9)
C3B 0.0423(11) 0.0460(14) 0.0393(11) -0.0026(10) 0.0167(10) 0.0052(10)
C4A 0.0431(11) 0.0435(14) 0.0409(12) -0.0078(10) 0.0194(10) 0.0017(10)
C4B 0.0521(13) 0.0462(15) 0.0424(12) 0.0014(11) 0.0192(11) 0.0079(11)
C5A 0.0400(11) 0.0408(13) 0.0399(12) -0.0025(10) 0.0181(10) 0.0022(10)
C5B 0.0520(13) 0.0437(14) 0.0392(12) -0.0001(10) 0.0181(10) -0.0004(11)
C6A 0.0403(11) 0.0485(14) 0.0357(11) -0.0014(10) 0.0180(9) -0.0015(10)
C6B 0.0440(12) 0.0455(14) 0.0378(12) -0.0053(11) 0.0156(10) 0.0054(10)
C7A 0.0337(10) 0.0515(14) 0.0320(11) -0.0008(10) 0.0111(9) -0.0036(9)
C7B 0.0533(13) 0.0711(18) 0.0437(13) -0.0040(12) 0.0286(11) 0.0089(13)
C8A 0.0397(11) 0.0552(15) 0.0373(11) -0.0083(11) 0.0142(10) -0.0127(11)
C8B 0.0522(13) 0.0758(19) 0.0459(13) -0.0111(13) 0.0271(12) 0.0119(13)
C9A 0.0445(12) 0.0673(18) 0.0446(13) -0.0186(12) 0.0169(11) -0.0048(12)
C9B 0.0561(15) 0.088(2) 0.0540(15) -0.0003(15) 0.0266(13) 0.0286(15)
C10A 0.0415(11) 0.0429(14) 0.0486(13) 0.0032(11) 0.0208(10) 0.0048(10)
C10B 0.0626(14) 0.0412(15) 0.0398(12) -0.0040(11) 0.0196(11) -0.0082(12)
C11A 0.0444(13) 0.0548(17) 0.0624(16) 0.0158(13) 0.0098(12) 0.0079(12)
C11B 0.087(2) 0.0595(18) 0.0609(17) 0.0021(14) 0.0399(16) -0.0246(16)
C12A 0.0454(12) 0.0693(18) 0.0374(12) -0.0042(12) 0.0205(10) -0.0069(12)
C12B 0.0628(17) 0.105(3) 0.0602(17) -0.0242(18) 0.0367(15) -0.0113(17)
C13A 0.0475(12) 0.0621(17) 0.0425(13) 0.0002(12) 0.0219(11) -0.0069(12)
C13B 0.111(3) 0.097(3) 0.096(3) -0.008(2) 0.076(2) -0.009(2)
C14A 0.0614(15) 0.074(2) 0.0515(15) 0.0095(14) 0.0273(13) -0.0072(14)
C15A 0.0725(19) 0.071(2) 0.081(2) 0.0216(17) 0.0343(17) 0.0018(16)

loop_
_atom_type_symbol
_atom_type_description
_atom_type_scat_dispersion_real
_atom_type_scat_dispersion_imag
_atom_type_scat_source
C C 0.0033 0.0016 'International Tables Vol C Tables 4.2.6.8 and 6.1.1.4'
H H 0.0000 0.0000 'International Tables Vol C Tables 4.2.6.8 and 6.1.1.4'
N N 0.0061 0.0033 'International Tables Vol C Tables 4.2.6.8 and 6.1.1.4'
O O 0.0106 0.0060 'International Tables Vol C Tables 4.2.6.8 and 6.1.1.4'

loop_
_geom_angle_atom_site_label_1
_geom_angle_atom_site_label_2
_geom_angle_atom_site_label_3
_geom_angle
_geom_angle_site_symmetry_1
_geom_angle_site_symmetry_3
C6A O2A C7A 114.71(17) . .
C6B O2B C7B 114.75(19) . .
C10A O4A C11A 115.4(2) . .
C10B O4B C11B 115.3(2) . .
N2A N1A C3A 112.89(19) . .
N2A N1A H1A 123.6 . .
C3A N1A H1A 123.6 . .
N2B N1B C3B 113.1(2) . .
N2B N1B H1B 123.5 . .
C3B N1B H1B 123.5 . .
N1A N2A C5A 104.24(17) . .
N1B N2B C5B 104.6(2) . .
C9A N3A C12A 107.52(18) . .
C9A N3A C8A 110.3(2) . .
C12A N3A C8A 110.92(18) . .
C9B N3B C12B 109.7(2) . .
C9B N3B C8B 110.4(2) . .
C12B N3B C8B 111.8(2) . .
N1A C3A C4A 106.74(19) . .
N1A C3A C6A 120.7(2) . .
C4A C3A C6A 132.4(2) . .
N1B C3B C4B 106.2(2) . .
N1B C3B C6B 119.8(2) . .
C4B C3B C6B 133.9(2) . .
C3A C4A C5A 104.32(19) . .
C3A C4A H4A 127.8 . .
C5A C4A H4A 127.8 . .
C3B C4B C5B 104.9(2) . .
C3B C4B H4B 127.6 . .
C5B C4B H4B 127.6 . .
N2A C5A C4A 111.81(19) . .
N2A C5A C10A 121.4(2) . .
C4A C5A C10A 126.7(2) . .
N2B C5B C4B 111.2(2) . .
N2B C5B C10B 122.3(2) . .
C4B C5B C10B 126.5(2) . .
O1A C6A O2A 124.7(2) . .
O1A C6A C3A 124.3(2) . .
O2A C6A C3A 110.93(19) . .
O1B C6B O2B 124.8(2) . .
O1B C6B C3B 123.8(2) . .
O2B C6B C3B 111.4(2) . .
O2A C7A C8A 107.09(18) . .
O2A C7A H7A 110.3 . .
C8A C7A H7A 110.3 . .
O2A C7A H7B 110.3 . .
C8A C7A H7B 110.3 . .
H7A C7A H7B 108.6 . .
O2B C7B C8B 107.0(2) . .
O2B C7B H7C 110.3 . .
C8B C7B H7C 110.3 . .
O2B C7B H7D 110.3 . .
C8B C7B H7D 110.3 . .
H7C C7B H7D 108.6 . .
N3A C8A C7A 114.13(19) . .
N3A C8A H8A 108.7 . .
C7A C8A H8A 108.7 . .
N3A C8A H8B 108.7 . .
C7A C8A H8B 108.7 . .
H8A C8A H8B 107.6 . .
N3B C8B C7B 114.7(2) . .
N3B C8B H8C 108.6 . .
C7B C8B H8C 108.6 . .
N3B C8B H8D 108.6 . .
C7B C8B H8D 108.6 . .
H8C C8B H8D 107.6 . .
N3A C9A C11A 114.6(2) . 2_655
N3A C9A H9A 108.6 . .
C11A C9A H9A 108.6 2_655 .
N3A C9A H9B 108.6 . .
C11A C9A H9B 108.6 2_655 .
H9A C9A H9B 107.6 . .
N3B C9B C11B 113.5(2) . 2_556
N3B C9B H9C 108.9 . .
C11B C9B H9C 108.9 2_556 .
N3B C9B H9D 108.9 . .
C11B C9B H9D 108.9 2_556 .
H9C C9B H9D 107.7 . .
O3A C10A O4A 123.9(2) . .
O3A C10A C5A 123.2(2) . .
O4A C10A C5A 112.9(2) . .
O3B C10B O4B 123.7(2) . .
O3B C10B C5B 123.1(3) . .
O4B C10B C5B 113.2(2) . .
O4A C11A C9A 108.1(2) . 2_655
O4A C11A H11A 110.1 . .
C9A C11A H11A 110.1 2_655 .
O4A C11A H11B 110.1 . .
C9A C11A H11B 110.1 2_655 .
H11A C11A H11B 108.4 . .
O4B C11B C9B 107.8(3) . 2_556
O4B C11B H11C 110.1 . .
C9B C11B H11C 110.1 2_556 .
O4B C11B H11D 110.1 . .
C9B C11B H11D 110.1 2_556 .
H11C C11B H11D 108.5 . .
N3A C12A C13A 116.53(19) . .
N3A C12A H12A 108.2 . .
C13A C12A H12A 108.2 . .
N3A C12A H12B 108.2 . .
C13A C12A H12B 108.2 . .
H12A C12A H12B 107.3 . .
N3B C12B C13B 115.1(3) . .
N3B C12B H12C 108.5 . .
C13B C12B H12C 108.5 . .
N3B C12B H12D 108.5 . .
C13B C12B H12D 108.5 . .
H12C C12B H12D 107.5 . .
C12A C13A C14A 112.2(2) . .
C12A C13A H13A 109.2 . .
C14A C13A H13A 109.2 . .
C12A C13A H13B 109.2 . .
C14A C13A H13B 109.2 . .
H13A C13A H13B 107.9 . .
C12B C13B C14B 109.9(4) . .
C12B C13B H13C 109.7 . .
C14B C13B H13C 109.7 . .
C12B C13B H13D 109.7 . .
C14B C13B H13D 109.7 . .
H13C C13B H13D 108.2 . .
C15A C14A C13A 113.3(2) . .
C15A C14A H14A 108.9 . .
C13A C14A H14A 108.9 . .
C15A C14A H14B 108.9 . .
C13A C14A H14B 108.9 . .
H14A C14A H14B 107.7 . .
C15B C14B C16B 67.5(7) . .
C15B C14B C13B 124.0(6) . .
C16B C14B C13B 100.5(6) . .
C14A C15A H15A 109.5 . .
C14A C15A H15B 109.5 . .
H15A C15A H15B 109.5 . .
C14A C15A H15C 109.5 . .
H15A C15A H15C 109.5 . .
H15B C15A H15C 109.5 . .
C14B C15B H15D 109.5 . .
C14B C15B H15E 109.5 . .
C14B C15B H15F 109.5 . .
C14B C16B H16A 109.5 . .
C14B C16B H16B 109.5 . .
H16A C16B H16B 109.5 . .
C14B C16B H16C 109.5 . .
H16A C16B H16C 109.5 . .
H16B C16B H16C 109.5 . .

loop_
_geom_bond_atom_site_label_1
_geom_bond_atom_site_label_2
_geom_bond_distance
_geom_bond_site_symmetry_2
O1A C6A 1.207(3) .
O1B C6B 1.200(3) .
O2A C6A 1.340(3) .
O2A C7A 1.447(2) .
O2B C6B 1.342(3) .
O2B C7B 1.456(3) .
O3A C10A 1.200(3) .
O3B C10B 1.201(3) .
O4A C10A 1.335(3) .
O4A C11A 1.443(3) .
O4B C10B 1.337(3) .
O4B C11B 1.444(3) .
O100 H100 0.85(9) .
N1A N2A 1.330(3) .
N1A C3A 1.353(3) .
N1A H1A 0.8600 .
N1B N2B 1.330(3) .
N1B C3B 1.356(3) .
N1B H1B 0.8600 .
N2A C5A 1.342(3) .
N2B C5B 1.339(3) .
N3A C9A 1.473(3) .
N3A C12A 1.482(3) .
N3A C8A 1.482(3) .
N3B C9B 1.466(4) .
N3B C12B 1.484(4) .
N3B C8B 1.488(3) .
C3A C4A 1.374(3) .
C3A C6A 1.469(3) .
C3B C4B 1.371(3) .
C3B C6B 1.471(3) .
C4A C5A 1.396(3) .
C4A H4A 0.9300 .
C4B C5B 1.404(4) .
C4B H4B 0.9300 .
C5A C10A 1.467(3) .
C5B C10B 1.476(4) .
C7A C8A 1.504(3) .
C7A H7A 0.9700 .
C7A H7B 0.9700 .
C7B C8B 1.515(3) .
C7B H7C 0.9700 .
C7B H7D 0.9700 .
C8A H8A 0.9700 .
C8A H8B 0.9700 .
C8B H8C 0.9700 .
C8B H8D 0.9700 .
C9A C11A 1.500(4) 2_655
C9A H9A 0.9700 .
C9A H9B 0.9700 .
C9B C11B 1.494(4) 2_556
C9B H9C 0.9700 .
C9B H9D 0.9700 .
C11A C9A 1.500(4) 2_655
C11A H11A 0.9700 .
C11A H11B 0.9700 .
C11B C9B 1.494(4) 2_556
C11B H11C 0.9700 .
C11B H11D 0.9700 .
C12A C13A 1.513(4) .
C12A H12A 0.9700 .
C12A H12B 0.9700 .
C12B C13B 1.511(5) .
C12B H12C 0.9700 .
C12B H12D 0.9700 .
C13A C14A 1.522(4) .
C13A H13A 0.9700 .
C13A H13B 0.9700 .
C13B C14B 1.558(7) .
C13B H13C 0.9700 .
C13B H13D 0.9700 .
C14A C15A 1.518(4) .
C14A H14A 0.9700 .
C14A H14B 0.9700 .
C14B C15B 1.336(11) .
C14B C16B 1.536(12) .
C15A H15A 0.9600 .
C15A H15B 0.9600 .
C15A H15C 0.9600 .
C15B H15D 0.9600 .
C15B H15E 0.9600 .
C15B H15F 0.9600 .
C16B H16A 0.9600 .
C16B H16B 0.9600 .
C16B H16C 0.9600 .

loop_
_geom_hbond_atom_site_label_D
_geom_hbond_atom_site_label_H
_geom_hbond_atom_site_label_A
_geom_hbond_distance_DH
_geom_hbond_distance_HA
_geom_hbond_distance_DA
_geom_hbond_angle_DHA
_geom_hbond_site_symmetry_A
O100 H100 O1B 0.85(9) 2.28(4) 3.075(5) 156(8) 2
N1A H1A N3B 0.86 2.06 2.866(3) 156.8 7_556
N1B H1B N3A 0.86 2.10 2.936(3) 164.4 8_456
